data_7112945
loop_
_publ_author_name
'Zhang, Zhi-Hui'
'Chen, Sheng-Chun'
'Mi, Jin-Ling'
'He, Ming-Yang'
'Chen, Qun'
'Du, Miao'

_publ_section_title
;
 Unique Zn(II) coordination entanglement networks with a flexible
 fluorinated bis-pyridinecarboxamide tecton and benzenedicarboxylates.
;
_journal_issue 44
_journal_name_full 'Chemical communications (Cambridge, England)'
_journal_page_first 8427
_journal_page_last 8429
_journal_paper_doi 10.1039/c0cc03173a
_journal_volume 46
_journal_year 2010
_chemical_formula_sum 'C56 H36 F8 N10 O17 Zn2'
_chemical_formula_weight 1403.69
_chemical_name_systematic
;
?
;
_space_group_IT_number 2
_symmetry_cell_setting triclinic
_symmetry_space_group_name_Hall '-P 1'
_symmetry_space_group_name_H-M 'P -1'
_atom_sites_solution_hydrogens geom
_atom_sites_solution_primary direct
_atom_sites_solution_secondary difmap
_audit_creation_method SHELXL-97
_cell_angle_alpha 73.420(2)
_cell_angle_beta 70.116(2)
_cell_angle_gamma 85.726(2)
_cell_formula_units_Z 2
_cell_length_a 11.738(2)
_cell_length_b 16.567(3)
_cell_length_c 16.799(3)
_cell_measurement_reflns_used 5112
_cell_measurement_temperature 296(2)
_cell_measurement_theta_max 23.58
_cell_measurement_theta_min 2.22
_cell_volume 2943.4(9)
_computing_cell_refinement 'APEX2 and SAINT (Bruker, 2001)'
_computing_data_collection 'APEX2 (Bruker, 2003)'
_computing_data_reduction SAINT
_computing_molecular_graphics 'SHELXTL and DIAMOND (Brandenburg, 2005)'
_computing_publication_material SHELXTL
_computing_structure_refinement SHELXTL
_computing_structure_solution 'SHELXTL(Scheldrick, 2008)'
_diffrn_ambient_temperature 296(2)
_diffrn_measured_fraction_theta_full 0.992
_diffrn_measured_fraction_theta_max 0.992
_diffrn_radiation_monochromator graphite
_diffrn_radiation_source 'fine-focus sealed tube'
_diffrn_radiation_type MoK\a
_diffrn_radiation_wavelength 0.71073
_diffrn_reflns_av_R_equivalents 0.0353
_diffrn_reflns_av_sigmaI/netI 0.0576
_diffrn_reflns_limit_h_max 14
_diffrn_reflns_limit_h_min -13
_diffrn_reflns_limit_k_max 20
_diffrn_reflns_limit_k_min -20
_diffrn_reflns_limit_l_max 20
_diffrn_reflns_limit_l_min -20
_diffrn_reflns_number 22423
_diffrn_reflns_theta_full 25.50
_diffrn_reflns_theta_max 25.50
_diffrn_reflns_theta_min 1.85
_exptl_absorpt_coefficient_mu 0.921
_exptl_absorpt_correction_T_max 0.7958
_exptl_absorpt_correction_T_min 0.7572
_exptl_absorpt_correction_type multi-scan
_exptl_absorpt_process_details SADABS
_exptl_crystal_colour COLORLESS
_exptl_crystal_density_diffrn 1.584
_exptl_crystal_density_method 'not measured'
_exptl_crystal_description BLOCK
_exptl_crystal_F_000 1420
_exptl_crystal_size_max 0.32
_exptl_crystal_size_mid 0.30
_exptl_crystal_size_min 0.26
_refine_diff_density_max 1.087
_refine_diff_density_min -1.374
_refine_diff_density_rms 0.075
_refine_ls_extinction_method none
_refine_ls_goodness_of_fit_ref 1.080
_refine_ls_hydrogen_treatment constr
_refine_ls_matrix_type full
_refine_ls_number_parameters 866
_refine_ls_number_reflns 10886
_refine_ls_number_restraints 116
_refine_ls_restrained_S_all 1.094
_refine_ls_R_factor_all 0.0807
_refine_ls_R_factor_gt 0.0509
_refine_ls_shift/su_max 0.000
_refine_ls_shift/su_mean 0.000
_refine_ls_structure_factor_coef Fsqd
_refine_ls_weighting_details 'calc w=1/[\s^2^(Fo^2^)+(0.0819P)^2^+0.9542P] where P=(Fo^2^+2Fc^2^)/3'
_refine_ls_weighting_scheme calc
_refine_ls_wR_factor_gt 0.1338
_refine_ls_wR_factor_ref 0.1597
_reflns_number_gt 7545
_reflns_number_total 10886
_reflns_threshold_expression >2sigma(I)
_cod_data_source_file c0cc03173a.txt
_cod_data_source_block 4
_cod_depositor_comments
;
The following automatic conversions were performed:

'_exptl_absorpt_correction_type' value 'Multi-SCAN' changed to
'multi-scan' according to
/usr/data/users/saulius/automatic-downloads/retrospective/RSC/lib/dictionaries/cif_core.dic
dictionary named 'cif_core.dic' version 2.4.2 from 2011-04-26.

Automatic conversion script
Id: cif_fix_values 2281 2013-09-26 08:29:07Z andrius 
;
_cod_original_cell_volume 2943.3(10)
_cod_original_sg_symbol_H-M P-1
_cod_database_code 7112945

loop_
_symmetry_equiv_pos_as_xyz
'x, y, z'
'-x, -y, -z'

loop_
_atom_site_label
_atom_site_type_symbol
_atom_site_fract_x
_atom_site_fract_y
_atom_site_fract_z
_atom_site_U_iso_or_equiv
_atom_site_adp_type
_atom_site_occupancy
_atom_site_symmetry_multiplicity
_atom_site_calc_flag
_atom_site_refinement_flags
_atom_site_disorder_assembly
_atom_site_disorder_group
Zn1 Zn 0.36994(4) -0.21348(3) 1.15358(3) 0.03412(15) Uani 1 1 d . . .
C55 C 0.4874(5) 0.4850(3) 1.1382(4) 0.0714(17) Uani 1 1 d . A .
H55 H 0.5638 0.5035 1.1318 0.086 Uiso 1 1 calc R . .
Zn2 Zn -0.03827(5) 0.30277(3) 1.17352(3) 0.04089(16) Uani 1 1 d . . .
C1 C 0.4451(4) -0.1174(3) 0.9649(3) 0.0537(12) Uani 1 1 d . . .
H1 H 0.3666 -0.0978 0.9812 0.064 Uiso 1 1 calc R . .
C2 C 0.5124(4) -0.0981(3) 0.8779(3) 0.0521(12) Uani 1 1 d . . .
H2 H 0.4798 -0.0658 0.8360 0.062 Uiso 1 1 calc R . .
C3 C 0.6294(4) -0.1265(2) 0.8518(3) 0.0350(9) Uani 1 1 d . . .
C4 C 0.6757(4) -0.1699(3) 0.9172(3) 0.0407(10) Uani 1 1 d . . .
H4 H 0.7554 -0.1875 0.9027 0.049 Uiso 1 1 calc R . .
C5 C 0.6024(4) -0.1868(3) 1.0037(3) 0.0420(10) Uani 1 1 d . . .
H5 H 0.6349 -0.2156 1.0470 0.050 Uiso 1 1 calc R . .
C6 C 0.6967(4) -0.1102(3) 0.7550(3) 0.0413(10) Uani 1 1 d . . .
C7 C 0.8835(4) -0.1297(3) 0.6411(3) 0.0523(12) Uani 1 1 d . . .
H7A H 0.8362 -0.1038 0.6034 0.063 Uiso 1 1 calc R . .
H7B H 0.9036 -0.1857 0.6343 0.063 Uiso 1 1 calc R . .
C8 C 0.9995(4) -0.0784(3) 0.6111(3) 0.0435(11) Uani 1 1 d . . .
C9 C 0.9983(4) 0.0058(3) 0.6074(3) 0.0475(11) Uani 1 1 d . . .
C10 C 1.1041(5) 0.0525(3) 0.5790(3) 0.0492(11) Uani 1 1 d . . .
C11 C 1.2164(4) 0.0188(3) 0.5504(3) 0.0436(11) Uani 1 1 d . . .
C12 C 1.2174(4) -0.0656(3) 0.5551(3) 0.0486(11) Uani 1 1 d . . .
C13 C 1.1123(4) -0.1131(3) 0.5850(3) 0.0459(11) Uani 1 1 d . . .
C14 C 1.3325(4) 0.0725(3) 0.5110(3) 0.0543(13) Uani 1 1 d . . .
H14A H 1.3962 0.0432 0.4764 0.065 Uiso 1 1 calc R . .
H14B H 1.3197 0.1251 0.4715 0.065 Uiso 1 1 calc R . .
C15 C 1.3966(4) 0.1697(3) 0.5730(3) 0.0433(10) Uani 1 1 d . . .
C16 C 1.4534(4) 0.1786(3) 0.6383(3) 0.0383(10) Uani 1 1 d . . .
C17 C 1.4393(5) 0.2514(3) 0.6641(3) 0.0566(13) Uani 1 1 d . . .
H17 H 1.3931 0.2944 0.6424 0.068 Uiso 1 1 calc R . .
C18 C 1.4927(5) 0.2608(3) 0.7216(3) 0.0558(13) Uani 1 1 d . . .
H18 H 1.4806 0.3103 0.7386 0.067 Uiso 1 1 calc R . .
C19 C 1.5785(4) 0.1321(3) 0.7274(3) 0.0516(12) Uani 1 1 d . . .
H19 H 1.6275 0.0906 0.7481 0.062 Uiso 1 1 calc R . .
C20 C 1.5261(5) 0.1192(3) 0.6699(3) 0.0543(13) Uani 1 1 d . . .
H20 H 1.5403 0.0698 0.6525 0.065 Uiso 1 1 calc R . .
C21 C -0.0986(4) 0.3067(3) 1.0147(3) 0.0495(12) Uani 1 1 d . . .
H21 H -0.1751 0.2904 1.0560 0.059 Uiso 1 1 calc R . .
C22 C -0.0801(4) 0.3095(3) 0.9287(3) 0.0476(11) Uani 1 1 d . . .
H22 H -0.1435 0.2968 0.9126 0.057 Uiso 1 1 calc R . .
C23 C 0.0330(4) 0.3313(3) 0.8665(3) 0.0415(10) Uani 1 1 d . . .
C24 C 0.1229(4) 0.3509(3) 0.8948(3) 0.0550(13) Uani 1 1 d . . .
H24 H 0.2009 0.3653 0.8553 0.066 Uiso 1 1 calc R . .
C25 C 0.0965(4) 0.3489(3) 0.9807(3) 0.0557(13) Uani 1 1 d . . .
H25 H 0.1573 0.3642 0.9978 0.067 Uiso 1 1 calc R . .
C26 C 0.0657(4) 0.3336(3) 0.7713(3) 0.0454(11) Uani 1 1 d . . .
C27 C -0.0053(5) 0.3087(3) 0.6591(3) 0.0551(12) Uani 1 1 d . . .
H27A H -0.0229 0.2524 0.6592 0.066 Uiso 1 1 calc R . .
H27B H 0.0787 0.3227 0.6230 0.066 Uiso 1 1 calc R . .
C28 C -0.0856(4) 0.3702(3) 0.6187(3) 0.0459(11) Uani 1 1 d . . .
C29 C -0.0879(4) 0.4543(3) 0.6143(3) 0.0514(12) Uani 1 1 d . . .
C30 C -0.1602(4) 0.5095(3) 0.5761(3) 0.0537(12) Uani 1 1 d . . .
C31 C -0.2339(4) 0.4844(3) 0.5382(3) 0.0532(12) Uani 1 1 d . . .
C32 C -0.2317(4) 0.3999(4) 0.5426(3) 0.0568(13) Uani 1 1 d . . .
C33 C -0.1607(4) 0.3444(3) 0.5825(3) 0.0542(12) Uani 1 1 d . . .
C34 C -0.3082(5) 0.5463(4) 0.4917(3) 0.0637(14) Uani 1 1 d . . .
H34A H -0.2546 0.5907 0.4463 0.076 Uiso 1 1 calc R . .
H34B H -0.3442 0.5174 0.4630 0.076 Uiso 1 1 calc R . .
C35 C -0.4982(4) 0.5372(3) 0.6108(3) 0.0470(11) Uani 1 1 d . . .
C36 C -0.6029(4) 0.5815(3) 0.6606(3) 0.0429(10) Uani 1 1 d . . .
C37 C -0.6072(5) 0.6661(3) 0.6538(3) 0.0581(14) Uani 1 1 d . . .
H37 H -0.5404 0.7012 0.6177 0.070 Uiso 1 1 calc R . .
C38 C -0.7115(5) 0.6984(3) 0.7009(3) 0.0571(13) Uani 1 1 d . . .
H38 H -0.7130 0.7559 0.6953 0.069 Uiso 1 1 calc R . .
C39 C -0.8058(5) 0.5701(3) 0.7590(4) 0.0613(14) Uani 1 1 d . . .
H39 H -0.8742 0.5363 0.7944 0.074 Uiso 1 1 calc R . .
C40 C -0.7048(5) 0.5333(3) 0.7140(4) 0.0617(14) Uani 1 1 d . . .
H40 H -0.7057 0.4758 0.7200 0.074 Uiso 1 1 calc R . .
C41 C 0.1942(4) -0.0935(3) 1.1507(3) 0.0381(10) Uani 1 1 d . . .
C42 C 0.0752(4) -0.0566(2) 1.1470(3) 0.0359(9) Uani 1 1 d . . .
C43 C 0.0432(4) 0.0190(2) 1.1691(3) 0.0348(9) Uani 1 1 d . . .
H43 H 0.0965 0.0454 1.1845 0.042 Uiso 1 1 calc R . .
C44 C -0.0665(4) 0.0554(2) 1.1684(3) 0.0352(9) Uani 1 1 d . . .
C45 C -0.1462(4) 0.0170(3) 1.1446(3) 0.0439(11) Uani 1 1 d . . .
H45 H -0.2211 0.0401 1.1450 0.053 Uiso 1 1 calc R . .
C46 C -0.1113(4) -0.0564(3) 1.1203(3) 0.0476(12) Uani 1 1 d . . .
C47 C -0.0033(4) -0.0948(3) 1.1220(3) 0.0443(11) Uani 1 1 d . . .
H47 H 0.0164 -0.1451 1.1068 0.053 Uiso 1 1 calc R . .
C48 C -0.1013(4) 0.1385(2) 1.1904(3) 0.0369(9) Uani 1 1 d . . .
C49 C 0.4126(5) 0.6250(3) 1.1526(3) 0.0466(11) Uani 1 1 d . . .
C50 C 0.3914(4) 0.5370(3) 1.1509(3) 0.0464(11) Uani 1 1 d . . .
C51 C 0.2789(4) 0.5091(3) 1.1587(3) 0.0458(11) Uani 1 1 d . . .
H51 H 0.2135 0.5450 1.1658 0.055 Uiso 1 1 calc R . .
C52 C 0.2631(4) 0.4275(3) 1.1561(4) 0.0538(13) Uani 1 1 d . . .
C53 C 0.3589(5) 0.3753(3) 1.1439(5) 0.094(2) Uani 1 1 d U A .
H53 H 0.3494 0.3208 1.1417 0.113 Uiso 1 1 calc R . .
C54 C 0.4705(5) 0.4055(4) 1.1349(6) 0.100(3) Uani 1 1 d DU . .
C56 C 0.1405(5) 0.4003(3) 1.1601(4) 0.0554(13) Uani 1 1 d . . .
F1 F 0.8921(3) 0.0440(2) 0.6313(2) 0.0730(9) Uani 1 1 d . . .
F2 F 1.0974(3) 0.13501(19) 0.5753(2) 0.0800(9) Uani 1 1 d . . .
F3 F 1.1203(3) -0.19518(18) 0.5874(2) 0.0725(9) Uani 1 1 d . . .
F4 F 1.3240(2) -0.1041(2) 0.5291(2) 0.0705(8) Uani 1 1 d . . .
F5 F -0.1654(3) 0.2625(2) 0.5844(2) 0.0807(10) Uani 1 1 d . . .
F6 F -0.3000(3) 0.3694(2) 0.5067(2) 0.0815(10) Uani 1 1 d . . .
F7 F -0.0148(3) 0.4847(2) 0.6469(2) 0.0752(9) Uani 1 1 d . . .
F8 F -0.1561(3) 0.59164(19) 0.5723(2) 0.0790(9) Uani 1 1 d . . .
N1 N 0.4876(3) -0.1641(2) 1.0290(2) 0.0387(8) Uani 1 1 d . . .
N2 N 0.8106(3) -0.1366(2) 0.7318(2) 0.0428(9) Uani 1 1 d . . .
H2A H 0.8417 -0.1586 0.7724 0.051 Uiso 1 1 calc R . .
N3 N 1.3720(3) 0.0908(2) 0.5769(2) 0.0458(9) Uani 1 1 d . . .
H3 H 1.3798 0.0500 0.6196 0.055 Uiso 1 1 calc R . .
N4 N 1.5618(3) 0.2020(2) 0.7546(2) 0.0378(8) Uani 1 1 d . . .
N5 N -0.0129(3) 0.3261(2) 1.0422(2) 0.0459(9) Uani 1 1 d . . .
N6 N -0.0218(4) 0.3093(3) 0.7488(2) 0.0550(10) Uani 1 1 d . . .
H6 H -0.0908 0.2934 0.7889 0.066 Uiso 1 1 calc R . .
N7 N -0.4042(3) 0.5843(2) 0.5500(2) 0.0511(10) Uani 1 1 d . . .
H7 H -0.4002 0.6372 0.5453 0.061 Uiso 1 1 calc R . .
N8 N -0.8101(3) 0.6519(2) 0.7541(2) 0.0440(9) Uani 1 1 d . . .
N9 N -0.1954(5) -0.0952(3) 1.0926(4) 0.0798(16) Uani 1 1 d U . .
O1 O 0.6476(3) -0.0753(2) 0.7003(2) 0.0598(9) Uani 1 1 d . . .
O2 O 1.3747(3) 0.2321(2) 0.5203(2) 0.0625(10) Uani 1 1 d . . .
O3 O 0.1679(3) 0.3560(2) 0.7195(2) 0.0667(10) Uani 1 1 d . . .
O4 O -0.5027(3) 0.4606(2) 0.6252(2) 0.0675(10) Uani 1 1 d . . .
O5 O 0.2097(3) -0.17088(17) 1.1502(2) 0.0465(7) Uani 1 1 d . . .
O6 O 0.2721(3) -0.0493(2) 1.1521(2) 0.0587(9) Uani 1 1 d . . .
O7 O -0.0165(3) 0.17850(17) 1.19620(19) 0.0409(7) Uani 1 1 d . . .
O8 O -0.2036(3) 0.1642(2) 1.1980(2) 0.0574(9) Uani 1 1 d . . .
O9 O -0.1593(5) -0.1547(3) 1.0633(5) 0.137(3) Uani 1 1 d U . .
O10 O -0.2909(4) -0.0641(3) 1.0949(4) 0.116(2) Uani 1 1 d U . .
O11 O 0.3196(3) 0.67048(19) 1.1678(2) 0.0542(8) Uani 1 1 d . . .
O12 O 0.5162(3) 0.6481(2) 1.1386(2) 0.0609(9) Uani 1 1 d . . .
O13 O 0.0701(3) 0.4526(2) 1.1390(3) 0.0746(11) Uani 1 1 d . . .
O14 O 0.1201(3) 0.3205(2) 1.1818(3) 0.0651(10) Uani 1 1 d . . .
O17 O 0.5861(3) 0.0703(2) 0.3155(2) 0.0705(11) Uani 1 1 d . . .
H17A H 0.6447 0.1014 0.2831 0.106 Uiso 1 1 d R . .
H17B H 0.5205 0.0769 0.3075 0.106 Uiso 1 1 d R . .
O15A O 0.6599(11) 0.3641(7) 1.1322(8) 0.074(3) Uani 0.524(10) 1 d PDU A 1
O16A O 0.5358(12) 0.2637(9) 1.1699(10) 0.154(5) Uani 0.524(10) 1 d PDU A 1
N10A N 0.5614(11) 0.3373(8) 1.1487(11) 0.086(3) Uani 0.524(10) 1 d PDU A 1
O15B O 0.6835(9) 0.3945(6) 1.0895(7) 0.050(2) Uani 0.476(10) 1 d PDU A 2
N10B N 0.5932(8) 0.3646(6) 1.0919(8) 0.050(2) Uani 0.476(10) 1 d PDU A 2
O16B O 0.5824(6) 0.2979(4) 1.0803(5) 0.050(2) Uani 0.476(10) 1 d PDU A 2

loop_
_atom_site_aniso_label
_atom_site_aniso_U_11
_atom_site_aniso_U_22
_atom_site_aniso_U_33
_atom_site_aniso_U_23
_atom_site_aniso_U_13
_atom_site_aniso_U_12
Zn1 0.0308(3) 0.0315(3) 0.0438(3) -0.0143(2) -0.0141(2) 0.00208(19)
C55 0.044(3) 0.066(3) 0.137(6) -0.061(4) -0.046(3) 0.015(3)
Zn2 0.0422(3) 0.0322(3) 0.0529(3) -0.0164(2) -0.0192(2) 0.0070(2)
C1 0.043(3) 0.062(3) 0.050(3) -0.013(2) -0.014(2) 0.023(2)
C2 0.048(3) 0.059(3) 0.043(3) -0.006(2) -0.017(2) 0.018(2)
C3 0.035(2) 0.028(2) 0.041(2) -0.0078(18) -0.0120(19) -0.0015(17)
C4 0.027(2) 0.049(3) 0.046(3) -0.008(2) -0.017(2) 0.0001(19)
C5 0.029(2) 0.052(3) 0.047(3) -0.008(2) -0.020(2) 0.0019(19)
C6 0.038(2) 0.041(2) 0.042(3) -0.004(2) -0.014(2) -0.0038(19)
C7 0.041(3) 0.075(3) 0.042(3) -0.019(2) -0.012(2) -0.006(2)
C8 0.043(3) 0.059(3) 0.028(2) -0.009(2) -0.0124(19) -0.002(2)
C9 0.042(3) 0.056(3) 0.038(3) -0.011(2) -0.009(2) 0.008(2)
C10 0.057(3) 0.047(3) 0.043(3) -0.013(2) -0.016(2) 0.001(2)
C11 0.045(3) 0.055(3) 0.030(2) -0.008(2) -0.013(2) -0.005(2)
C12 0.038(3) 0.061(3) 0.045(3) -0.015(2) -0.012(2) 0.005(2)
C13 0.045(3) 0.048(3) 0.047(3) -0.016(2) -0.017(2) 0.003(2)
C14 0.055(3) 0.068(3) 0.041(3) -0.013(2) -0.016(2) -0.016(3)
C15 0.040(2) 0.049(3) 0.043(3) -0.011(2) -0.018(2) 0.001(2)
C16 0.036(2) 0.041(2) 0.038(2) -0.0089(19) -0.0152(19) 0.0002(19)
C17 0.073(4) 0.044(3) 0.068(3) -0.018(2) -0.045(3) 0.020(2)
C18 0.080(4) 0.040(3) 0.064(3) -0.023(2) -0.040(3) 0.014(2)
C19 0.063(3) 0.041(3) 0.071(3) -0.025(2) -0.043(3) 0.016(2)
C20 0.072(3) 0.046(3) 0.070(3) -0.032(2) -0.044(3) 0.013(2)
C21 0.035(2) 0.058(3) 0.055(3) -0.013(2) -0.017(2) 0.008(2)
C22 0.036(2) 0.057(3) 0.051(3) -0.014(2) -0.016(2) 0.003(2)
C23 0.042(3) 0.033(2) 0.048(3) -0.0034(19) -0.019(2) 0.0016(18)
C24 0.048(3) 0.060(3) 0.048(3) -0.003(2) -0.011(2) -0.015(2)
C25 0.050(3) 0.061(3) 0.054(3) -0.005(2) -0.021(3) -0.019(2)
C26 0.040(3) 0.043(3) 0.048(3) -0.003(2) -0.015(2) -0.002(2)
C27 0.052(3) 0.065(3) 0.049(3) -0.019(2) -0.016(2) 0.005(2)
C28 0.042(3) 0.058(3) 0.033(2) -0.010(2) -0.007(2) -0.001(2)
C29 0.043(3) 0.070(3) 0.043(3) -0.018(2) -0.013(2) -0.003(2)
C30 0.052(3) 0.053(3) 0.045(3) -0.015(2) -0.001(2) -0.002(2)
C31 0.040(3) 0.068(3) 0.041(3) -0.012(2) -0.004(2) 0.007(2)
C32 0.044(3) 0.077(4) 0.056(3) -0.027(3) -0.020(2) 0.005(3)
C33 0.053(3) 0.060(3) 0.052(3) -0.022(2) -0.016(2) 0.005(2)
C34 0.051(3) 0.080(4) 0.042(3) -0.007(3) -0.002(2) 0.008(3)
C35 0.042(3) 0.044(3) 0.050(3) -0.011(2) -0.012(2) 0.009(2)
C36 0.046(3) 0.034(2) 0.044(3) -0.0106(19) -0.011(2) 0.004(2)
C37 0.049(3) 0.040(3) 0.069(3) -0.016(2) 0.004(3) -0.004(2)
C38 0.058(3) 0.032(2) 0.072(4) -0.019(2) -0.007(3) 0.002(2)
C39 0.048(3) 0.041(3) 0.080(4) -0.020(3) 0.001(3) -0.001(2)
C40 0.055(3) 0.029(2) 0.079(4) -0.014(2) 0.004(3) 0.001(2)
C41 0.033(2) 0.037(2) 0.044(2) -0.0113(19) -0.0133(19) 0.0079(18)
C42 0.033(2) 0.029(2) 0.048(3) -0.0101(18) -0.0176(19) 0.0027(17)
C43 0.033(2) 0.033(2) 0.045(2) -0.0132(18) -0.0189(19) 0.0026(17)
C44 0.036(2) 0.029(2) 0.042(2) -0.0097(18) -0.0158(19) 0.0015(17)
C45 0.037(2) 0.033(2) 0.069(3) -0.017(2) -0.027(2) 0.0070(18)
C46 0.045(3) 0.037(2) 0.078(3) -0.027(2) -0.035(3) 0.005(2)
C47 0.049(3) 0.032(2) 0.064(3) -0.021(2) -0.031(2) 0.0108(19)
C48 0.039(2) 0.029(2) 0.043(3) -0.0097(18) -0.016(2) 0.0048(18)
C49 0.057(3) 0.036(2) 0.051(3) -0.015(2) -0.019(2) -0.005(2)
C50 0.042(3) 0.037(2) 0.068(3) -0.025(2) -0.021(2) 0.005(2)
C51 0.039(2) 0.037(2) 0.070(3) -0.023(2) -0.024(2) 0.0060(19)
C52 0.049(3) 0.042(3) 0.091(4) -0.032(3) -0.041(3) 0.009(2)
C53 0.077(4) 0.047(3) 0.211(8) -0.071(4) -0.091(5) 0.027(3)
C54 0.066(3) 0.083(4) 0.219(8) -0.098(5) -0.095(5) 0.050(3)
C56 0.050(3) 0.050(3) 0.074(4) -0.026(3) -0.021(3) -0.003(2)
F1 0.0483(17) 0.074(2) 0.088(2) -0.0254(17) -0.0136(16) 0.0223(15)
F2 0.084(2) 0.0520(19) 0.098(3) -0.0267(17) -0.0191(19) 0.0031(16)
F3 0.064(2) 0.0532(18) 0.099(2) -0.0292(17) -0.0178(17) 0.0030(15)
F4 0.0392(16) 0.080(2) 0.089(2) -0.0318(18) -0.0129(15) 0.0124(15)
F5 0.096(2) 0.062(2) 0.109(3) -0.0357(18) -0.058(2) 0.0117(17)
F6 0.085(2) 0.095(2) 0.094(2) -0.045(2) -0.054(2) 0.0146(19)
F7 0.075(2) 0.078(2) 0.089(2) -0.0296(18) -0.0387(18) -0.0075(17)
F8 0.086(2) 0.0556(19) 0.095(2) -0.0236(17) -0.0271(19) 0.0019(16)
N1 0.037(2) 0.0380(19) 0.043(2) -0.0127(16) -0.0139(17) 0.0021(15)
N2 0.035(2) 0.059(2) 0.032(2) -0.0100(17) -0.0112(16) 0.0057(17)
N3 0.054(2) 0.049(2) 0.039(2) -0.0045(17) -0.0260(19) -0.0076(18)
N4 0.041(2) 0.0324(18) 0.045(2) -0.0120(16) -0.0195(17) 0.0041(15)
N5 0.050(2) 0.042(2) 0.047(2) -0.0100(17) -0.0195(19) 0.0052(17)
N6 0.047(2) 0.073(3) 0.037(2) -0.0070(19) -0.0087(18) -0.013(2)
N7 0.046(2) 0.044(2) 0.048(2) -0.0061(18) -0.0035(19) 0.0028(18)
N8 0.044(2) 0.034(2) 0.052(2) -0.0110(17) -0.0153(18) 0.0042(17)
N9 0.078(3) 0.055(3) 0.153(5) -0.057(3) -0.079(3) 0.023(2)
O1 0.0400(18) 0.086(3) 0.0453(19) -0.0008(17) -0.0205(16) 0.0098(17)
O2 0.083(3) 0.049(2) 0.064(2) 0.0039(17) -0.049(2) -0.0058(18)
O3 0.046(2) 0.094(3) 0.052(2) -0.0158(19) -0.0054(17) -0.0152(19)
O4 0.060(2) 0.0375(19) 0.080(3) -0.0124(17) 0.0027(19) 0.0079(16)
O5 0.0373(17) 0.0328(16) 0.070(2) -0.0172(15) -0.0174(15) 0.0081(13)
O6 0.0450(19) 0.0490(19) 0.097(3) -0.0261(18) -0.0388(19) 0.0069(15)
O7 0.0446(17) 0.0311(15) 0.0549(19) -0.0168(13) -0.0230(15) 0.0041(13)
O8 0.0424(19) 0.0444(18) 0.096(3) -0.0309(18) -0.0288(18) 0.0139(15)
O9 0.140(4) 0.091(3) 0.292(8) -0.132(4) -0.158(5) 0.058(3)
O10 0.076(3) 0.110(4) 0.244(6) -0.109(4) -0.114(4) 0.045(3)
O11 0.059(2) 0.0334(16) 0.075(2) -0.0226(16) -0.0221(18) 0.0041(15)
O12 0.060(2) 0.050(2) 0.079(3) -0.0230(18) -0.0248(19) -0.0113(17)
O13 0.042(2) 0.063(2) 0.124(4) -0.026(2) -0.035(2) 0.0029(18)
O14 0.071(2) 0.046(2) 0.093(3) -0.0224(18) -0.040(2) -0.0097(17)
O17 0.050(2) 0.073(2) 0.082(3) 0.003(2) -0.0332(19) -0.0038(18)
O15A 0.074(6) 0.074(7) 0.074(8) -0.020(6) -0.025(7) 0.002(5)
O16A 0.154(11) 0.154(7) 0.154(14) -0.043(10) -0.051(10) 0.004(7)
N10A 0.086(7) 0.086(7) 0.086(9) -0.024(8) -0.029(7) 0.002(6)
O15B 0.050(5) 0.050(6) 0.050(6) -0.014(4) -0.017(5) 0.001(4)
N10B 0.050(5) 0.050(5) 0.050(6) -0.014(5) -0.017(5) 0.001(4)
O16B 0.050(4) 0.050(4) 0.050(5) -0.014(3) -0.017(4) 0.001(3)

loop_
_atom_type_symbol
_atom_type_description
_atom_type_scat_dispersion_real
_atom_type_scat_dispersion_imag
_atom_type_scat_source
C C 0.0033 0.0016 'International Tables Vol C Tables 4.2.6.8 and 6.1.1.4'
H H 0.0000 0.0000 'International Tables Vol C Tables 4.2.6.8 and 6.1.1.4'
N N 0.0061 0.0033 'International Tables Vol C Tables 4.2.6.8 and 6.1.1.4'
O O 0.0106 0.0060 'International Tables Vol C Tables 4.2.6.8 and 6.1.1.4'
F F 0.0171 0.0103 'International Tables Vol C Tables 4.2.6.8 and 6.1.1.4'
Zn Zn 0.2839 1.4301 'International Tables Vol C Tables 4.2.6.8 and 6.1.1.4'

loop_
_geom_angle_atom_site_label_1
_geom_angle_atom_site_label_2
_geom_angle_atom_site_label_3
_geom_angle
_geom_angle_site_symmetry_1
_geom_angle_site_symmetry_3
O5 Zn1 O11 91.21(13) . 1_545
O5 Zn1 N4 122.42(13) . 2_757
O11 Zn1 N4 114.72(14) 1_545 2_757
O5 Zn1 N1 105.33(13) . .
O11 Zn1 N1 110.06(14) 1_545 .
N4 Zn1 N1 111.22(14) 2_757 .
C50 C55 C54 119.3(5) . .
C50 C55 H55 120.3 . .
C54 C55 H55 120.3 . .
O14 Zn2 O7 92.27(13) . .
O14 Zn2 N8 121.05(15) . 2_467
O7 Zn2 N8 119.94(13) . 2_467
O14 Zn2 N5 106.37(16) . .
O7 Zn2 N5 95.80(13) . .
N8 Zn2 N5 116.43(15) 2_467 .
N1 C1 C2 122.8(4) . .
N1 C1 H1 118.6 . .
C2 C1 H1 118.6 . .
C1 C2 C3 119.9(4) . .
C1 C2 H2 120.1 . .
C3 C2 H2 120.1 . .
C2 C3 C4 117.5(4) . .
C2 C3 C6 118.1(4) . .
C4 C3 C6 124.3(4) . .
C5 C4 C3 119.2(4) . .
C5 C4 H4 120.4 . .
C3 C4 H4 120.4 . .
N1 C5 C4 123.5(4) . .
N1 C5 H5 118.2 . .
C4 C5 H5 118.2 . .
O1 C6 N2 122.3(4) . .
O1 C6 C3 121.0(4) . .
N2 C6 C3 116.7(4) . .
N2 C7 C8 113.1(4) . .
N2 C7 H7A 109.0 . .
C8 C7 H7A 109.0 . .
N2 C7 H7B 109.0 . .
C8 C7 H7B 109.0 . .
H7A C7 H7B 107.8 . .
C9 C8 C13 116.3(4) . .
C9 C8 C7 121.7(4) . .
C13 C8 C7 122.0(4) . .
F1 C9 C10 118.7(4) . .
F1 C9 C8 119.8(4) . .
C10 C9 C8 121.5(4) . .
F2 C10 C11 118.7(4) . .
F2 C10 C9 119.0(4) . .
C11 C10 C9 122.2(4) . .
C10 C11 C12 116.1(4) . .
C10 C11 C14 122.1(4) . .
C12 C11 C14 121.7(4) . .
F4 C12 C13 118.0(4) . .
F4 C12 C11 120.0(4) . .
C13 C12 C11 122.0(4) . .
F3 C13 C12 118.7(4) . .
F3 C13 C8 119.5(4) . .
C12 C13 C8 121.7(4) . .
N3 C14 C11 113.0(4) . .
N3 C14 H14A 109.0 . .
C11 C14 H14A 109.0 . .
N3 C14 H14B 109.0 . .
C11 C14 H14B 109.0 . .
H14A C14 H14B 107.8 . .
O2 C15 N3 123.2(4) . .
O2 C15 C16 120.9(4) . .
N3 C15 C16 115.9(4) . .
C20 C16 C17 117.1(4) . .
C20 C16 C15 122.9(4) . .
C17 C16 C15 119.9(4) . .
C18 C17 C16 120.3(4) . .
C18 C17 H17 119.8 . .
C16 C17 H17 119.8 . .
N4 C18 C17 123.0(4) . .
N4 C18 H18 118.5 . .
C17 C18 H18 118.5 . .
N4 C19 C20 122.7(4) . .
N4 C19 H19 118.7 . .
C20 C19 H19 118.7 . .
C16 C20 C19 120.2(4) . .
C16 C20 H20 119.9 . .
C19 C20 H20 119.9 . .
N5 C21 C22 123.5(4) . .
N5 C21 H21 118.2 . .
C22 C21 H21 118.2 . .
C21 C22 C23 119.5(4) . .
C21 C22 H22 120.2 . .
C23 C22 H22 120.2 . .
C22 C23 C24 117.2(4) . .
C22 C23 C26 124.5(4) . .
C24 C23 C26 118.2(4) . .
C25 C24 C23 119.7(5) . .
C25 C24 H24 120.2 . .
C23 C24 H24 120.2 . .
N5 C25 C24 123.5(4) . .
N5 C25 H25 118.2 . .
C24 C25 H25 118.2 . .
O3 C26 N6 123.6(4) . .
O3 C26 C23 120.6(4) . .
N6 C26 C23 115.8(4) . .
N6 C27 C28 112.7(4) . .
N6 C27 H27A 109.1 . .
C28 C27 H27A 109.1 . .
N6 C27 H27B 109.1 . .
C28 C27 H27B 109.1 . .
H27A C27 H27B 107.8 . .
C29 C28 C33 115.7(4) . .
C29 C28 C27 123.1(4) . .
C33 C28 C27 121.2(4) . .
F7 C29 C30 118.5(5) . .
F7 C29 C28 119.2(4) . .
C30 C29 C28 122.3(4) . .
F8 C30 C29 119.2(5) . .
F8 C30 C31 118.5(5) . .
C29 C30 C31 122.3(5) . .
C32 C31 C30 115.5(5) . .
C32 C31 C34 122.3(5) . .
C30 C31 C34 122.1(5) . .
F6 C32 C31 120.0(5) . .
F6 C32 C33 118.0(5) . .
C31 C32 C33 122.0(5) . .
F5 C33 C28 120.0(4) . .
F5 C33 C32 117.8(4) . .
C28 C33 C32 122.2(5) . .
N7 C34 C31 113.8(4) . .
N7 C34 H34A 108.8 . .
C31 C34 H34A 108.8 . .
N7 C34 H34B 108.8 . .
C31 C34 H34B 108.8 . .
H34A C34 H34B 107.7 . .
O4 C35 N7 122.3(4) . .
O4 C35 C36 119.9(4) . .
N7 C35 C36 117.8(4) . .
C40 C36 C37 117.5(4) . .
C40 C36 C35 116.7(4) . .
C37 C36 C35 125.8(4) . .
C36 C37 C38 119.3(4) . .
C36 C37 H37 120.4 . .
C38 C37 H37 120.4 . .
N8 C38 C37 123.7(4) . .
N8 C38 H38 118.2 . .
C37 C38 H38 118.2 . .
N8 C39 C40 123.0(5) . .
N8 C39 H39 118.5 . .
C40 C39 H39 118.5 . .
C36 C40 C39 120.0(4) . .
C36 C40 H40 120.0 . .
C39 C40 H40 120.0 . .
O6 C41 O5 123.3(4) . .
O6 C41 C42 119.7(4) . .
O5 C41 C42 117.0(4) . .
C47 C42 C43 119.4(4) . .
C47 C42 C41 122.2(4) . .
C43 C42 C41 118.4(3) . .
C44 C43 C42 121.0(4) . .
C44 C43 H43 119.5 . .
C42 C43 H43 119.5 . .
C43 C44 C45 119.9(4) . .
C43 C44 C48 121.6(3) . .
C45 C44 C48 118.5(4) . .
C46 C45 C44 118.2(4) . .
C46 C45 H45 120.9 . .
C44 C45 H45 120.9 . .
C47 C46 C45 123.0(4) . .
C47 C46 N9 119.4(4) . .
C45 C46 N9 117.6(4) . .
C46 C47 C42 118.4(4) . .
C46 C47 H47 120.8 . .
C42 C47 H47 120.8 . .
O8 C48 O7 124.6(4) . .
O8 C48 C44 119.5(4) . .
O7 C48 C44 115.7(4) . .
O12 C49 O11 124.8(4) . .
O12 C49 C50 118.8(4) . .
O11 C49 C50 116.4(4) . .
C55 C50 C51 119.6(4) . .
C55 C50 C49 118.4(4) . .
C51 C50 C49 121.9(4) . .
C50 C51 C52 120.2(4) . .
C50 C51 H51 119.9 . .
C52 C51 H51 119.9 . .
C53 C52 C51 120.3(4) . .
C53 C52 C56 120.6(4) . .
C51 C52 C56 119.0(4) . .
C52 C53 C54 118.1(5) . .
C52 C53 H53 121.0 . .
C54 C53 H53 121.0 . .
C55 C54 C53 122.5(5) . .
C55 C54 N10A 121.1(6) . .
C53 C54 N10A 114.0(7) . .
C55 C54 N10B 112.4(6) . .
C53 C54 N10B 122.6(5) . .
O13 C56 O14 123.5(5) . .
O13 C56 C52 120.2(4) . .
O14 C56 C52 116.2(4) . .
C5 N1 C1 116.8(4) . .
C5 N1 Zn1 122.3(3) . .
C1 N1 Zn1 119.9(3) . .
C6 N2 C7 122.6(4) . .
C6 N2 H2A 118.7 . .
C7 N2 H2A 118.7 . .
C15 N3 C14 121.7(4) . .
C15 N3 H3 119.2 . .
C14 N3 H3 119.2 . .
C19 N4 C18 116.7(4) . .
C19 N4 Zn1 120.9(3) . 2_757
C18 N4 Zn1 122.3(3) . 2_757
C21 N5 C25 116.5(4) . .
C21 N5 Zn2 121.3(3) . .
C25 N5 Zn2 121.4(3) . .
C26 N6 C27 122.7(4) . .
C26 N6 H6 118.7 . .
C27 N6 H6 118.7 . .
C35 N7 C34 120.0(4) . .
C35 N7 H7 120.0 . .
C34 N7 H7 120.0 . .
C38 N8 C39 116.6(4) . .
C38 N8 Zn2 124.3(3) . 2_467
C39 N8 Zn2 119.1(3) . 2_467
O10 N9 O9 123.3(4) . .
O10 N9 C46 119.4(4) . .
O9 N9 C46 117.1(4) . .
C41 O5 Zn1 114.1(3) . .
C48 O7 Zn2 114.5(2) . .
C49 O11 Zn1 109.7(3) . 1_565
C56 O14 Zn2 107.9(3) . .
H17A O17 H17B 121.3 . .
O15A N10A O16A 124.0(13) . .
O15A N10A C54 113.4(11) . .
O16A N10A C54 122.5(12) . .
O15B N10B O16B 126.7(9) . .
O15B N10B C54 116.9(8) . .
O16B N10B C54 114.9(7) . .

loop_
_geom_bond_atom_site_label_1
_geom_bond_atom_site_label_2
_geom_bond_distance
_geom_bond_site_symmetry_2
Zn1 O5 1.973(3) .
Zn1 O11 1.978(3) 1_545
Zn1 N4 2.023(3) 2_757
Zn1 N1 2.044(4) .
C55 C50 1.362(6) .
C55 C54 1.366(7) .
C55 H55 0.9300 .
Zn2 O14 1.960(3) .
Zn2 O7 1.997(3) .
Zn2 N8 2.015(4) 2_467
Zn2 N5 2.047(4) .
C1 N1 1.355(6) .
C1 C2 1.360(6) .
C1 H1 0.9300 .
C2 C3 1.382(6) .
C2 H2 0.9300 .
C3 C4 1.385(6) .
C3 C6 1.499(6) .
C4 C5 1.373(6) .
C4 H4 0.9300 .
C5 N1 1.328(5) .
C5 H5 0.9300 .
C6 O1 1.232(5) .
C6 N2 1.337(5) .
C7 N2 1.448(5) .
C7 C8 1.513(6) .
C7 H7A 0.9700 .
C7 H7B 0.9700 .
C8 C9 1.378(6) .
C8 C13 1.383(6) .
C9 F1 1.342(5) .
C9 C10 1.378(7) .
C10 F2 1.348(5) .
C10 C11 1.376(7) .
C11 C12 1.378(6) .
C11 C14 1.522(6) .
C12 F4 1.353(5) .
C12 C13 1.374(6) .
C13 F3 1.346(5) .
C14 N3 1.448(5) .
C14 H14A 0.9700 .
C14 H14B 0.9700 .
C15 O2 1.229(5) .
C15 N3 1.338(5) .
C15 C16 1.508(6) .
C16 C20 1.366(6) .
C16 C17 1.374(6) .
C17 C18 1.364(6) .
C17 H17 0.9300 .
C18 N4 1.339(5) .
C18 H18 0.9300 .
C19 N4 1.339(5) .
C19 C20 1.378(6) .
C19 H19 0.9300 .
C20 H20 0.9300 .
C21 N5 1.334(6) .
C21 C22 1.373(6) .
C21 H21 0.9300 .
C22 C23 1.378(6) .
C22 H22 0.9300 .
C23 C24 1.388(6) .
C23 C26 1.502(6) .
C24 C25 1.359(7) .
C24 H24 0.9300 .
C25 N5 1.343(6) .
C25 H25 0.9300 .
C26 O3 1.227(5) .
C26 N6 1.332(6) .
C27 N6 1.456(6) .
C27 C28 1.511(6) .
C27 H27A 0.9700 .
C27 H27B 0.9700 .
C28 C29 1.374(7) .
C28 C33 1.378(6) .
C29 F7 1.353(5) .
C29 C30 1.374(7) .
C30 F8 1.348(6) .
C30 C31 1.381(7) .
C31 C32 1.379(7) .
C31 C34 1.516(7) .
C32 F6 1.351(5) .
C32 C33 1.379(7) .
C33 F5 1.353(6) .
C34 N7 1.457(6) .
C34 H34A 0.9700 .
C34 H34B 0.9700 .
C35 O4 1.224(5) .
C35 N7 1.333(6) .
C35 C36 1.505(6) .
C36 C40 1.369(6) .
C36 C37 1.372(6) .
C37 C38 1.377(7) .
C37 H37 0.9300 .
C38 N8 1.330(6) .
C38 H38 0.9300 .
C39 N8 1.332(6) .
C39 C40 1.375(7) .
C39 H39 0.9300 .
C40 H40 0.9300 .
C41 O6 1.223(5) .
C41 O5 1.284(5) .
C41 C42 1.497(6) .
C42 C47 1.388(5) .
C42 C43 1.397(5) .
C43 C44 1.383(6) .
C43 H43 0.9300 .
C44 C45 1.389(5) .
C44 C48 1.517(5) .
C45 C46 1.382(6) .
C45 H45 0.9300 .
C46 C47 1.381(6) .
C46 N9 1.477(5) .
C47 H47 0.9300 .
C48 O8 1.221(5) .
C48 O7 1.280(5) .
C49 O12 1.226(5) .
C49 O11 1.274(6) .
C49 C50 1.507(6) .
C50 C51 1.383(6) .
C51 C52 1.393(6) .
C51 H51 0.9300 .
C52 C53 1.362(7) .
C52 C56 1.515(6) .
C53 C54 1.382(7) .
C53 H53 0.9300 .
C54 N10A 1.520(11) .
C54 N10B 1.575(10) .
C56 O13 1.214(6) .
C56 O14 1.284(6) .
N2 H2A 0.8600 .
N3 H3 0.8600 .
N4 Zn1 2.023(3) 2_757
N6 H6 0.8600 .
N7 H7 0.8600 .
N8 Zn2 2.015(4) 2_467
N9 O10 1.191(5) .
N9 O9 1.211(6) .
O11 Zn1 1.978(3) 1_565
O17 H17A 0.8201 .
O17 H17B 0.8201 .
O15A N10A 1.183(12) .
O16A N10A 1.198(12) .
O15B N10B 1.187(11) .
N10B O16B 1.198(9) .

loop_
_geom_torsion_atom_site_label_1
_geom_torsion_atom_site_label_2
_geom_torsion_atom_site_label_3
_geom_torsion_atom_site_label_4
_geom_torsion
_geom_torsion_site_symmetry_1
_geom_torsion_site_symmetry_4
N1 C1 C2 C3 0.0(8) . .
C1 C2 C3 C4 -3.7(7) . .
C1 C2 C3 C6 174.8(4) . .
C2 C3 C4 C5 3.5(6) . .
C6 C3 C4 C5 -174.9(4) . .
C3 C4 C5 N1 0.5(7) . .
C2 C3 C6 O1 -2.7(6) . .
C4 C3 C6 O1 175.8(4) . .
C2 C3 C6 N2 178.5(4) . .
C4 C3 C6 N2 -3.1(6) . .
N2 C7 C8 C9 -63.4(6) . .
N2 C7 C8 C13 117.3(5) . .
C13 C8 C9 F1 179.7(4) . .
C7 C8 C9 F1 0.3(6) . .
C13 C8 C9 C10 0.2(7) . .
C7 C8 C9 C10 -179.2(4) . .
F1 C9 C10 F2 -0.7(7) . .
C8 C9 C10 F2 178.8(4) . .
F1 C9 C10 C11 -177.6(4) . .
C8 C9 C10 C11 1.9(7) . .
F2 C10 C11 C12 -179.4(4) . .
C9 C10 C11 C12 -2.5(7) . .
F2 C10 C11 C14 -2.9(6) . .
C9 C10 C11 C14 174.1(4) . .
C10 C11 C12 F4 -179.4(4) . .
C14 C11 C12 F4 4.1(6) . .
C10 C11 C12 C13 1.1(7) . .
C14 C11 C12 C13 -175.4(4) . .
F4 C12 C13 F3 0.3(6) . .
C11 C12 C13 F3 179.8(4) . .
F4 C12 C13 C8 -178.6(4) . .
C11 C12 C13 C8 0.9(7) . .
C9 C8 C13 F3 179.6(4) . .
C7 C8 C13 F3 -1.1(6) . .
C9 C8 C13 C12 -1.6(7) . .
C7 C8 C13 C12 177.8(4) . .
C10 C11 C14 N3 79.1(6) . .
C12 C11 C14 N3 -104.5(5) . .
O2 C15 C16 C20 -150.4(5) . .
N3 C15 C16 C20 29.8(6) . .
O2 C15 C16 C17 25.3(7) . .
N3 C15 C16 C17 -154.5(4) . .
C20 C16 C17 C18 -2.5(8) . .
C15 C16 C17 C18 -178.5(5) . .
C16 C17 C18 N4 1.0(8) . .
C17 C16 C20 C19 2.1(7) . .
C15 C16 C20 C19 178.0(4) . .
N4 C19 C20 C16 -0.2(8) . .
N5 C21 C22 C23 1.7(7) . .
C21 C22 C23 C24 -1.0(7) . .
C21 C22 C23 C26 177.7(4) . .
C22 C23 C24 C25 -0.8(7) . .
C26 C23 C24 C25 -179.6(4) . .
C23 C24 C25 N5 2.2(8) . .
C22 C23 C26 O3 178.0(4) . .
C24 C23 C26 O3 -3.2(7) . .
C22 C23 C26 N6 -2.7(6) . .
C24 C23 C26 N6 176.0(4) . .
N6 C27 C28 C29 54.4(6) . .
N6 C27 C28 C33 -126.5(5) . .
C33 C28 C29 F7 -178.7(4) . .
C27 C28 C29 F7 0.5(7) . .
C33 C28 C29 C30 -0.2(7) . .
C27 C28 C29 C30 179.0(4) . .
F7 C29 C30 F8 -0.1(7) . .
C28 C29 C30 F8 -178.6(4) . .
F7 C29 C30 C31 177.4(4) . .
C28 C29 C30 C31 -1.1(7) . .
F8 C30 C31 C32 178.6(4) . .
C29 C30 C31 C32 1.1(7) . .
F8 C30 C31 C34 0.9(7) . .
C29 C30 C31 C34 -176.6(4) . .
C30 C31 C32 F6 -179.4(4) . .
C34 C31 C32 F6 -1.7(7) . .
C30 C31 C32 C33 0.1(7) . .
C34 C31 C32 C33 177.8(5) . .
C29 C28 C33 F5 -179.4(4) . .
C27 C28 C33 F5 1.4(7) . .
C29 C28 C33 C32 1.4(7) . .
C27 C28 C33 C32 -177.8(5) . .
F6 C32 C33 F5 -1.1(7) . .
C31 C32 C33 F5 179.4(4) . .
F6 C32 C33 C28 178.1(4) . .
C31 C32 C33 C28 -1.4(8) . .
C32 C31 C34 N7 116.1(5) . .
C30 C31 C34 N7 -66.4(6) . .
O4 C35 C36 C40 -6.5(7) . .
N7 C35 C36 C40 171.6(5) . .
O4 C35 C36 C37 176.8(5) . .
N7 C35 C36 C37 -5.0(7) . .
C40 C36 C37 C38 0.7(8) . .
C35 C36 C37 C38 177.4(5) . .
C36 C37 C38 N8 0.4(8) . .
C37 C36 C40 C39 -0.5(8) . .
C35 C36 C40 C39 -177.5(5) . .
N8 C39 C40 C36 -0.7(9) . .
O6 C41 C42 C47 162.4(4) . .
O5 C41 C42 C47 -15.9(6) . .
O6 C41 C42 C43 -17.3(6) . .
O5 C41 C42 C43 164.4(4) . .
C47 C42 C43 C44 1.5(6) . .
C41 C42 C43 C44 -178.8(4) . .
C42 C43 C44 C45 -0.7(6) . .
C42 C43 C44 C48 -178.6(4) . .
C43 C44 C45 C46 -1.3(7) . .
C48 C44 C45 C46 176.7(4) . .
C44 C45 C46 C47 2.6(8) . .
C44 C45 C46 N9 -178.2(5) . .
C45 C46 C47 C42 -1.8(8) . .
N9 C46 C47 C42 179.0(5) . .
C43 C42 C47 C46 -0.3(7) . .
C41 C42 C47 C46 -179.9(4) . .
C43 C44 C48 O8 -172.4(4) . .
C45 C44 C48 O8 9.6(6) . .
C43 C44 C48 O7 10.2(6) . .
C45 C44 C48 O7 -167.8(4) . .
C54 C55 C50 C51 -1.2(9) . .
C54 C55 C50 C49 -178.8(6) . .
O12 C49 C50 C55 3.2(7) . .
O11 C49 C50 C55 -177.6(5) . .
O12 C49 C50 C51 -174.4(5) . .
O11 C49 C50 C51 4.8(7) . .
C55 C50 C51 C52 1.8(8) . .
C49 C50 C51 C52 179.4(5) . .
C50 C51 C52 C53 -1.4(9) . .
C50 C51 C52 C56 -176.9(5) . .
C51 C52 C53 C54 0.4(11) . .
C56 C52 C53 C54 175.7(7) . .
C50 C55 C54 C53 0.1(12) . .
C50 C55 C54 N10A -161.2(9) . .
C50 C55 C54 N10B 162.5(7) . .
C52 C53 C54 C55 0.3(13) . .
C52 C53 C54 N10A 162.8(9) . .
C52 C53 C54 N10B -160.4(8) . .
C53 C52 C56 O13 -153.1(6) . .
C51 C52 C56 O13 22.3(8) . .
C53 C52 C56 O14 23.2(8) . .
C51 C52 C56 O14 -161.4(5) . .
C4 C5 N1 C1 -4.2(6) . .
C4 C5 N1 Zn1 164.9(3) . .
C2 C1 N1 C5 3.9(7) . .
C2 C1 N1 Zn1 -165.4(4) . .
O5 Zn1 N1 C5 -172.3(3) . .
O11 Zn1 N1 C5 -75.2(3) 1_545 .
N4 Zn1 N1 C5 53.0(3) 2_757 .
O5 Zn1 N1 C1 -3.6(4) . .
O11 Zn1 N1 C1 93.5(4) 1_545 .
N4 Zn1 N1 C1 -138.2(3) 2_757 .
O1 C6 N2 C7 -2.7(7) . .
C3 C6 N2 C7 176.1(4) . .
C8 C7 N2 C6 121.4(5) . .
O2 C15 N3 C14 8.5(7) . .
C16 C15 N3 C14 -171.7(4) . .
C11 C14 N3 C15 -127.6(5) . .
C20 C19 N4 C18 -1.4(7) . .
C20 C19 N4 Zn1 175.1(4) . 2_757
C17 C18 N4 C19 1.0(7) . .
C17 C18 N4 Zn1 -175.4(4) . 2_757
C22 C21 N5 C25 -0.3(7) . .
C22 C21 N5 Zn2 -170.1(4) . .
C24 C25 N5 C21 -1.6(7) . .
C24 C25 N5 Zn2 168.2(4) . .
O14 Zn2 N5 C21 169.2(3) . .
O7 Zn2 N5 C21 75.1(3) . .
N8 Zn2 N5 C21 -52.5(4) 2_467 .
O14 Zn2 N5 C25 -0.1(4) . .
O7 Zn2 N5 C25 -94.2(4) . .
N8 Zn2 N5 C25 138.1(3) 2_467 .
O3 C26 N6 C27 -1.4(7) . .
C23 C26 N6 C27 179.4(4) . .
C28 C27 N6 C26 -115.5(5) . .
O4 C35 N7 C34 6.5(7) . .
C36 C35 N7 C34 -171.6(4) . .
C31 C34 N7 C35 -67.4(6) . .
C37 C38 N8 C39 -1.6(8) . .
C37 C38 N8 Zn2 178.1(4) . 2_467
C40 C39 N8 C38 1.8(8) . .
C40 C39 N8 Zn2 -178.0(4) . 2_467
C47 C46 N9 O10 176.6(6) . .
C45 C46 N9 O10 -2.6(9) . .
C47 C46 N9 O9 -7.8(9) . .
C45 C46 N9 O9 173.0(6) . .
O6 C41 O5 Zn1 0.9(6) . .
C42 C41 O5 Zn1 179.1(3) . .
O11 Zn1 O5 C41 172.7(3) 1_545 .
N4 Zn1 O5 C41 52.1(3) 2_757 .
N1 Zn1 O5 C41 -76.1(3) . .
O8 C48 O7 Zn2 -22.2(6) . .
C44 C48 O7 Zn2 155.0(3) . .
O14 Zn2 O7 C48 -175.1(3) . .
N8 Zn2 O7 C48 56.7(3) 2_467 .
N5 Zn2 O7 C48 -68.4(3) . .
O12 C49 O11 Zn1 5.7(6) . 1_565
C50 C49 O11 Zn1 -173.6(3) . 1_565
O13 C56 O14 Zn2 0.3(7) . .
C52 C56 O14 Zn2 -175.9(4) . .
O7 Zn2 O14 C56 173.2(3) . .
N8 Zn2 O14 C56 -59.5(4) 2_467 .
N5 Zn2 O14 C56 76.4(4) . .
C55 C54 N10A O15A -24.4(17) . .
C53 C54 N10A O15A 172.8(11) . .
N10B C54 N10A O15A 59.5(13) . .
C55 C54 N10A O16A 159.2(13) . .
C53 C54 N10A O16A -3.6(19) . .
N10B C54 N10A O16A -117(2) . .
C55 C54 N10B O15B 19.4(12) . .
C53 C54 N10B O15B -178.2(9) . .
N10A C54 N10B O15B -93.6(14) . .
C55 C54 N10B O16B -173.7(8) . .
C53 C54 N10B O16B -11.2(14) . .
N10A C54 N10B O16B 73.4(13) . .
